data_7005842
loop_
_publ_author_name
'Pascu, Sofia I.'
'Naumann, Christoph'
'Kaiser, Guido'
'Bond, Andrew D.'
'Sanders, Jeremy K. M.'
'Jarrosson, Thibaut'

_publ_section_title
;
 Structures and solution dynamics of pseudorotaxanes mediated by
 alkali-metal cations.
;
_journal_issue 35
_journal_name_full 'Dalton transactions (Cambridge, England : 2003)'
_journal_page_first 3874
_journal_page_last 3884
_journal_paper_doi 10.1039/b706043b
_journal_year 2007
_chemical_formula_moiety 'C66 H74 F12 Li4 N2 O26 S4, 2(C H Cl3)'
_chemical_formula_sum 'C68 H76 Cl6 F12 Li4 N2 O26 S4'
_chemical_formula_weight 1934.01
_space_group_IT_number 2
_symmetry_cell_setting triclinic
_symmetry_space_group_name_Hall '-P 1'
_symmetry_space_group_name_H-M 'P -1'
_atom_sites_solution_hydrogens geom
_atom_sites_solution_primary direct
_atom_sites_solution_secondary difmap
_cell_angle_alpha 98.19(3)
_cell_angle_beta 105.66(2)
_cell_angle_gamma 99.55(4)
_cell_formula_units_Z 1
_cell_length_a 11.413(6)
_cell_length_b 12.236(5)
_cell_length_c 16.274(5)
_cell_measurement_reflns_used 19000
_cell_measurement_temperature 150(2)
_cell_measurement_theta_max 26.34
_cell_measurement_theta_min 2.60
_cell_volume 2115.6(16)
_computing_cell_refinement 'SAINT (Bruker, 1994)'
_computing_data_collection 'SMART (Bruker, 1994)'
_computing_data_reduction SAINT
_computing_molecular_graphics SHELXTL
_computing_publication_material SHELXTL
_computing_structure_refinement SHELXTL
_computing_structure_solution 'SHELXTL v.6.10 (Bruker, 2000)'
_diffrn_ambient_temperature 150(2)
_diffrn_measured_fraction_theta_full 0.982
_diffrn_measured_fraction_theta_max 0.982
_diffrn_measurement_device_type 'Bruker SMART CCD'
_diffrn_measurement_method 'thin-slice \w scans'
_diffrn_radiation_monochromator 'Silicon 111'
_diffrn_radiation_source 'Daresbury SRS, Station 9.8'
_diffrn_radiation_type synchrotron
_diffrn_radiation_wavelength 0.6904
_diffrn_reflns_av_R_equivalents 0.0294
_diffrn_reflns_av_sigmaI/netI 0.0431
_diffrn_reflns_limit_h_max 13
_diffrn_reflns_limit_h_min -13
_diffrn_reflns_limit_k_max 14
_diffrn_reflns_limit_k_min -14
_diffrn_reflns_limit_l_max 19
_diffrn_reflns_limit_l_min -19
_diffrn_reflns_number 14812
_diffrn_reflns_theta_full 24.26
_diffrn_reflns_theta_max 24.26
_diffrn_reflns_theta_min 1.67
_diffrn_standards_number 0
_exptl_absorpt_coefficient_mu 0.404
_exptl_absorpt_correction_T_max 0.992
_exptl_absorpt_correction_T_min 0.924
_exptl_absorpt_correction_type multi-scan
_exptl_absorpt_process_details
;
Correction applied by SADABS - note that the transmission factors are
not real since they include corrections for beam decay and possibly
crystal decay (the two cannot be distinguished).
The numbers listed in the CIF are those calculated by SHELXL.
;
_exptl_crystal_colour green
_exptl_crystal_density_diffrn 1.518
_exptl_crystal_density_method 'not measured'
_exptl_crystal_description plate
_exptl_crystal_F_000 992
_exptl_crystal_size_max 0.20
_exptl_crystal_size_mid 0.18
_exptl_crystal_size_min 0.02
_refine_diff_density_max 1.658
_refine_diff_density_min -1.196
_refine_diff_density_rms 0.118
_refine_ls_extinction_method none
_refine_ls_goodness_of_fit_ref 1.074
_refine_ls_hydrogen_treatment constr
_refine_ls_matrix_type full
_refine_ls_number_parameters 552
_refine_ls_number_reflns 7350
_refine_ls_number_restraints 32
_refine_ls_restrained_S_all 1.106
_refine_ls_R_factor_all 0.1229
_refine_ls_R_factor_gt 0.1017
_refine_ls_shift/su_max 0.000
_refine_ls_shift/su_mean 0.000
_refine_ls_structure_factor_coef Fsqd
_refine_ls_weighting_details 'calc w=1/[\s^2^(Fo^2^)+(0.1421P)^2^+7.6621P] where P=(Fo^2^+2Fc^2^)/3'
_refine_ls_weighting_scheme calc
_refine_ls_wR_factor_gt 0.2691
_refine_ls_wR_factor_ref 0.2897
_reflns_number_gt 5584
_reflns_number_total 7350
_reflns_threshold_expression I>2\s(I)
_cod_data_source_file b706043b.txt
_cod_data_source_block '[Li2.2.A](CF3SO3)2'
_cod_database_code 7005842

loop_
_symmetry_equiv_pos_as_xyz
'x, y, z'
'-x, -y, -z'

loop_
_atom_site_label
_atom_site_type_symbol
_atom_site_fract_x
_atom_site_fract_y
_atom_site_fract_z
_atom_site_U_iso_or_equiv
_atom_site_adp_type
_atom_site_occupancy
_atom_site_symmetry_multiplicity
_atom_site_calc_flag
_atom_site_refinement_flags
_atom_site_disorder_assembly
_atom_site_disorder_group
Li1 Li 0.1175(8) 0.1987(7) 0.1915(5) 0.0309(18) Uani 1 1 d . . .
Li2 Li 0.3686(9) 0.8785(7) 0.3893(6) 0.037(2) Uani 1 1 d . . .
S1 S 0.16559(14) -0.03142(13) 0.25158(9) 0.0426(4) Uani 1 1 d . . .
S2 S 0.36032(13) 0.97318(11) 0.58264(9) 0.0348(4) Uani 1 1 d . . .
N1 N 0.2892(4) 0.5282(3) 0.3054(3) 0.0293(9) Uani 1 1 d . . .
O1 O 0.2224(3) 0.3384(3) 0.2682(2) 0.0341(8) Uani 1 1 d . . .
O2 O 0.3408(4) 0.7173(3) 0.3472(2) 0.0378(9) Uani 1 1 d . . .
O3 O 0.0234(5) 0.3728(4) 0.3788(4) 0.0738(16) Uani 1 1 d D . .
O4 O -0.0623(4) 0.2219(4) 0.2128(3) 0.0673(15) Uani 1 1 d D . .
O5 O -0.0010(5) 0.1639(5) 0.0702(3) 0.0837(19) Uani 1 1 d D . .
O6 O 0.2433(5) 0.1945(4) 0.1107(4) 0.0814(18) Uani 1 1 d D . .
O7 O 0.4802(7) 0.3350(5) 0.1880(6) 0.117(3) Uani 1 1 d D . .
O8 O 0.1510(5) 0.0832(4) 0.2554(4) 0.0703(15) Uani 1 1 d . . .
O9 O 0.2632(4) -0.0411(4) 0.3239(3) 0.0593(12) Uani 1 1 d . . .
O10 O 0.1649(6) -0.0870(8) 0.1700(4) 0.116(3) Uani 1 1 d . . .
O11 O 0.3510(4) 0.9235(3) 0.6559(3) 0.0468(10) Uani 1 1 d . . .
O12 O 0.4611(4) 1.0694(3) 0.6020(3) 0.0471(10) Uani 1 1 d . . .
O13 O 0.3452(4) 0.8937(3) 0.5047(3) 0.0449(10) Uani 1 1 d . . .
C1 C 0.3580(5) 0.6265(4) 0.3636(3) 0.0299(11) Uani 1 1 d . . .
C2 C 0.4501(4) 0.6142(4) 0.4439(3) 0.0252(10) Uani 1 1 d . . .
C3 C 0.4568(4) 0.5057(4) 0.4610(3) 0.0218(9) Uani 1 1 d . . .
C4 C 0.3791(4) 0.4083(4) 0.4035(3) 0.0226(9) Uani 1 1 d . . .
C5 C 0.2907(4) 0.4195(4) 0.3213(3) 0.0278(10) Uani 1 1 d . . .
C6 C 0.3856(4) 0.3027(4) 0.4224(3) 0.0288(10) Uani 1 1 d . . .
H6A H 0.3319 0.2373 0.3834 0.035 Uiso 1 1 calc R . .
C7 C 0.5283(5) 0.7082(4) 0.5007(3) 0.0299(11) Uani 1 1 d . . .
H7A H 0.5241 0.7811 0.4880 0.036 Uiso 1 1 calc R . .
C8 C 0.2014(5) 0.5384(5) 0.2213(3) 0.0382(12) Uani 1 1 d D . .
H8A H 0.2019 0.4767 0.1749 0.046 Uiso 1 1 calc R . .
H8B H 0.2328 0.6109 0.2062 0.046 Uiso 1 1 calc R . .
C9 C 0.0678(6) 0.5335(8) 0.2218(5) 0.072(2) Uani 1 1 d D . .
H9A H 0.0361 0.4618 0.2379 0.086 Uiso 1 1 calc R . .
H9B H 0.0660 0.5966 0.2666 0.086 Uiso 1 1 calc R . .
C10 C -0.0153(6) 0.5411(8) 0.1357(5) 0.084(3) Uani 1 1 d D . .
H10A H 0.0109 0.6170 0.1236 0.101 Uiso 1 1 calc R . .
H10B H -0.0035 0.4848 0.0902 0.101 Uiso 1 1 calc R . .
C11 C -0.1493(6) 0.5221(9) 0.1283(7) 0.126(5) Uani 1 1 d D . .
H11A H -0.1644 0.5851 0.1668 0.151 Uiso 1 1 calc R . .
H11B H -0.1742 0.4513 0.1479 0.151 Uiso 1 1 calc R . .
C12 C -0.2283(9) 0.5142(13) 0.0352(8) 0.164(8) Uani 1 1 d D . .
H12A H -0.2133 0.5890 0.0188 0.197 Uiso 1 1 calc R . .
H12B H -0.2036 0.4598 -0.0045 0.197 Uiso 1 1 calc R . .
C13 C -0.3604(11) 0.478(2) 0.0253(10) 0.32(2) Uani 1 1 d D . .
H13A H -0.4089 0.4729 -0.0353 0.478 Uiso 1 1 calc R . .
H13B H -0.3855 0.5327 0.0636 0.478 Uiso 1 1 calc R . .
H13C H -0.3756 0.4035 0.0410 0.478 Uiso 1 1 calc R . .
C14 C 0.1289(7) 0.5515(5) 0.4609(6) 0.065(2) Uani 1 1 d . . .
H14A H 0.0828 0.5824 0.4154 0.079 Uiso 1 1 calc R . .
C15 C 0.2131(7) 0.6203(5) 0.5308(6) 0.066(2) Uani 1 1 d . . .
H15A H 0.2277 0.6995 0.5332 0.079 Uiso 1 1 calc R . .
C16 C 0.2805(7) 0.5781(5) 0.6008(6) 0.063(2) Uani 1 1 d . . .
C17 C 0.3671(7) 0.6489(6) 0.6723(7) 0.074(3) Uani 1 1 d . . .
H17A H 0.3814 0.7284 0.6759 0.089 Uiso 1 1 calc R . .
C18 C 0.4321(9) 0.6050(7) 0.7379(8) 0.086(3) Uani 1 1 d . . .
C19 C 0.4103(10) 0.4848(7) 0.7341(7) 0.083(3) Uani 1 1 d . . .
H19A H 0.4546 0.4551 0.7811 0.100 Uiso 1 1 calc R . .
C20 C 0.3288(9) 0.4161(6) 0.6653(6) 0.076(3) Uani 1 1 d . . .
H20A H 0.3167 0.3368 0.6626 0.091 Uiso 1 1 calc R . .
C21 C 0.2581(7) 0.4581(5) 0.5946(6) 0.063(2) Uani 1 1 d . . .
C22 C 0.1708(8) 0.3873(5) 0.5202(6) 0.065(2) Uani 1 1 d . . .
H22A H 0.1555 0.3076 0.5157 0.078 Uiso 1 1 calc R . .
C23 C 0.1083(8) 0.4326(5) 0.4547(6) 0.065(2) Uani 1 1 d . . .
C24 C -0.0028(8) 0.2524(5) 0.3681(5) 0.080(3) Uani 1 1 d D . .
H24A H -0.0283 0.2298 0.4179 0.096 Uiso 1 1 calc R . .
H24B H 0.0726 0.2235 0.3661 0.096 Uiso 1 1 calc R . .
C25 C -0.1049(7) 0.2044(7) 0.2856(6) 0.097(4) Uani 1 1 d D . .
H25A H -0.1337 0.1224 0.2819 0.117 Uiso 1 1 calc R . .
H25B H -0.1761 0.2411 0.2849 0.117 Uiso 1 1 calc R . .
C26 C -0.1602(6) 0.1756(7) 0.1325(6) 0.106(4) Uani 1 1 d D . .
H26A H -0.2343 0.2077 0.1325 0.127 Uiso 1 1 calc R . .
H26B H -0.1844 0.0924 0.1253 0.127 Uiso 1 1 calc R . .
C27 C -0.1121(8) 0.2052(8) 0.0612(6) 0.133(6) Uani 1 1 d D . .
H27A H -0.1739 0.1696 0.0040 0.160 Uiso 1 1 calc R . .
H27B H -0.0944 0.2881 0.0655 0.160 Uiso 1 1 calc R . .
C28 C 0.0573(9) 0.1900(12) 0.0069(5) 0.178(10) Uani 1 1 d D . .
H28A H 0.0792 0.2729 0.0118 0.214 Uiso 1 1 calc R . .
H28B H 0.0005 0.1559 -0.0523 0.214 Uiso 1 1 calc R . .
C29 C 0.1693(10) 0.1439(10) 0.0229(6) 0.167(9) Uani 1 1 d D . .
H29A H 0.1475 0.0607 0.0158 0.201 Uiso 1 1 calc R . .
H29B H 0.2156 0.1628 -0.0185 0.201 Uiso 1 1 calc R . .
C30 C 0.3520(8) 0.1547(9) 0.1218(10) 0.192(10) Uani 1 1 d D . .
H30A H 0.3772 0.1554 0.0682 0.231 Uiso 1 1 calc R . .
H30B H 0.3344 0.0751 0.1288 0.231 Uiso 1 1 calc R . .
C31 C 0.4575(14) 0.2189(8) 0.1966(12) 0.225(12) Uani 1 1 d D . .
H31A H 0.4375 0.2130 0.2516 0.270 Uiso 1 1 calc R . .
H31B H 0.5326 0.1879 0.1980 0.270 Uiso 1 1 calc R . .
C32 C 0.0276(8) -0.0991(7) 0.2709(7) 0.085(3) Uani 1 1 d . . .
C33 C 0.2250(6) 1.0359(5) 0.5562(4) 0.0424(13) Uani 1 1 d . . .
C34 C 0.5466(8) 0.8710(7) 0.1691(4) 0.0625(19) Uani 1 1 d . . .
H34A H 0.5897 0.9220 0.2270 0.075 Uiso 1 1 calc R . .
F1 F 0.0275(10) -0.2022(6) 0.2724(11) 0.266(8) Uani 1 1 d . . .
F2 F -0.0740(5) -0.0932(8) 0.2066(5) 0.150(3) Uani 1 1 d . . .
F3 F 0.0123(5) -0.0493(7) 0.3408(4) 0.116(2) Uani 1 1 d . . .
F4 F 0.2248(4) 1.1086(3) 0.6250(3) 0.0665(11) Uani 1 1 d . . .
F5 F 0.1211(3) 0.9578(3) 0.5327(3) 0.0607(10) Uani 1 1 d . . .
F6 F 0.2229(3) 1.0920(3) 0.4918(3) 0.0558(10) Uani 1 1 d . . .
Cl1 Cl 0.6314(3) 0.7679(2) 0.1576(2) 0.1001(8) Uani 1 1 d . . .
Cl2 Cl 0.5509(4) 0.9523(2) 0.08906(19) 0.1206(12) Uani 1 1 d . . .
Cl3 Cl 0.4006(3) 0.8230(4) 0.1660(2) 0.1457(16) Uani 1 1 d . . .

loop_
_atom_site_aniso_label
_atom_site_aniso_U_11
_atom_site_aniso_U_22
_atom_site_aniso_U_33
_atom_site_aniso_U_23
_atom_site_aniso_U_13
_atom_site_aniso_U_12
Li1 0.035(4) 0.028(4) 0.023(4) 0.003(3) -0.002(3) 0.008(3)
Li2 0.041(5) 0.032(4) 0.041(5) 0.013(4) 0.009(4) 0.013(4)
S1 0.0393(8) 0.0461(8) 0.0360(8) 0.0027(6) 0.0005(6) 0.0140(6)
S2 0.0430(8) 0.0285(6) 0.0390(7) 0.0132(5) 0.0163(6) 0.0127(6)
N1 0.030(2) 0.031(2) 0.024(2) 0.0051(16) 0.0015(17) 0.0095(17)
O1 0.0304(18) 0.0336(19) 0.0285(18) -0.0045(15) -0.0009(15) 0.0052(15)
O2 0.048(2) 0.0294(19) 0.0334(19) 0.0116(15) 0.0024(16) 0.0124(16)
O3 0.091(4) 0.039(2) 0.112(5) 0.004(3) 0.068(4) 0.017(3)
O4 0.034(2) 0.044(3) 0.108(4) 0.000(3) 0.003(3) 0.012(2)
O5 0.096(4) 0.072(4) 0.045(3) 0.012(2) -0.021(3) -0.016(3)
O6 0.102(4) 0.045(3) 0.106(5) -0.006(3) 0.062(4) 0.008(3)
O7 0.108(5) 0.057(4) 0.167(8) -0.001(4) 0.019(5) 0.024(4)
O8 0.066(3) 0.066(3) 0.099(4) 0.051(3) 0.027(3) 0.036(3)
O9 0.054(3) 0.072(3) 0.055(3) 0.030(2) 0.003(2) 0.030(2)
O10 0.066(4) 0.183(7) 0.066(4) -0.057(4) 0.006(3) 0.026(4)
O11 0.069(3) 0.041(2) 0.041(2) 0.0191(18) 0.025(2) 0.018(2)
O12 0.041(2) 0.038(2) 0.065(3) 0.0201(19) 0.013(2) 0.0088(18)
O13 0.065(3) 0.036(2) 0.042(2) 0.0137(17) 0.021(2) 0.0223(19)
C1 0.032(3) 0.030(3) 0.027(2) 0.007(2) 0.006(2) 0.008(2)
C2 0.027(2) 0.025(2) 0.025(2) 0.0058(18) 0.0074(19) 0.0072(19)
C3 0.023(2) 0.023(2) 0.020(2) 0.0031(17) 0.0084(18) 0.0063(18)
C4 0.022(2) 0.024(2) 0.021(2) 0.0033(17) 0.0056(17) 0.0053(18)
C5 0.025(2) 0.031(2) 0.027(2) 0.003(2) 0.007(2) 0.007(2)
C6 0.027(2) 0.024(2) 0.032(3) 0.0011(19) 0.007(2) 0.0017(19)
C7 0.033(3) 0.024(2) 0.033(3) 0.010(2) 0.007(2) 0.007(2)
C8 0.044(3) 0.041(3) 0.022(2) 0.006(2) -0.004(2) 0.013(2)
C9 0.067(5) 0.077(5) 0.062(5) 0.010(4) 0.000(4) 0.024(4)
C10 0.083(6) 0.082(6) 0.075(6) 0.023(5) -0.005(5) 0.022(5)
C11 0.066(6) 0.076(6) 0.179(12) 0.033(7) -0.059(7) 0.012(5)
C12 0.080(8) 0.160(13) 0.213(16) 0.115(12) -0.040(9) -0.008(8)
C13 0.38(4) 0.22(2) 0.163(18) 0.012(16) -0.17(2) -0.02(2)
C14 0.060(4) 0.036(3) 0.126(7) 0.016(4) 0.063(5) 0.020(3)
C15 0.056(4) 0.030(3) 0.137(7) 0.023(4) 0.064(5) 0.017(3)
C16 0.060(4) 0.027(3) 0.126(7) 0.013(4) 0.067(5) 0.010(3)
C17 0.062(5) 0.029(3) 0.156(9) 0.024(5) 0.065(5) 0.019(3)
C18 0.087(6) 0.044(4) 0.137(9) -0.001(5) 0.060(6) 0.012(4)
C19 0.115(7) 0.049(4) 0.113(7) 0.025(5) 0.070(6) 0.024(5)
C20 0.123(7) 0.033(3) 0.096(6) 0.013(4) 0.074(6) 0.012(4)
C21 0.081(5) 0.029(3) 0.109(6) 0.015(4) 0.077(5) 0.014(3)
C22 0.093(6) 0.026(3) 0.105(6) 0.009(4) 0.079(5) 0.012(3)
C23 0.073(5) 0.033(3) 0.113(7) 0.008(4) 0.070(5) 0.011(3)
C24 0.103(7) 0.038(4) 0.120(7) 0.002(4) 0.082(6) 0.005(4)
C25 0.060(5) 0.052(5) 0.183(11) -0.014(6) 0.067(7) 0.002(4)
C26 0.041(4) 0.055(5) 0.172(11) -0.012(6) -0.037(6) 0.018(4)
C27 0.124(10) 0.059(5) 0.131(10) 0.018(6) -0.090(8) -0.003(6)
C28 0.196(15) 0.236(18) 0.023(4) 0.018(7) -0.002(7) -0.111(14)
C29 0.226(17) 0.128(10) 0.114(10) -0.078(9) 0.122(12) -0.087(12)
C30 0.152(13) 0.094(9) 0.44(3) 0.108(14) 0.210(18) 0.075(9)
C31 0.220(19) 0.068(8) 0.30(2) -0.018(11) -0.069(18) 0.080(10)
C32 0.065(5) 0.060(5) 0.116(8) -0.002(5) 0.029(5) -0.015(4)
C33 0.047(3) 0.033(3) 0.055(3) 0.014(3) 0.022(3) 0.013(3)
C34 0.080(5) 0.068(4) 0.042(4) 0.010(3) 0.020(3) 0.024(4)
F1 0.206(10) 0.066(4) 0.57(2) 0.071(8) 0.213(13) -0.011(5)
F2 0.048(3) 0.221(8) 0.120(5) -0.062(5) 0.003(3) -0.020(4)
F3 0.067(3) 0.190(7) 0.085(4) 0.024(4) 0.035(3) -0.009(4)
F4 0.075(3) 0.055(2) 0.080(3) 0.002(2) 0.038(2) 0.029(2)
F5 0.0391(19) 0.056(2) 0.086(3) 0.022(2) 0.0162(19) 0.0036(17)
F6 0.055(2) 0.048(2) 0.074(3) 0.0320(19) 0.0178(19) 0.0220(17)
Cl1 0.0949(17) 0.1044(18) 0.120(2) 0.0381(16) 0.0349(15) 0.0557(15)
Cl2 0.227(4) 0.0897(17) 0.0949(18) 0.0485(15) 0.088(2) 0.078(2)
Cl3 0.0723(16) 0.269(5) 0.111(2) 0.054(3) 0.0508(16) 0.026(2)

loop_
_atom_type_symbol
_atom_type_description
_atom_type_scat_dispersion_real
_atom_type_scat_dispersion_imag
_atom_type_scat_source
C C 0.0033 0.0016 'International Tables Vol C Tables 4.2.6.8 and 6.1.1.4'
H H 0.0000 0.0000 'International Tables Vol C Tables 4.2.6.8 and 6.1.1.4'
Cl Cl 0.1484 0.1585 'International Tables Vol C Tables 4.2.6.8 and 6.1.1.4'
F F 0.0171 0.0103 'International Tables Vol C Tables 4.2.6.8 and 6.1.1.4'
Li Li -0.0003 0.0001 'International Tables Vol C Tables 4.2.6.8 and 6.1.1.4'
N N 0.0061 0.0033 'International Tables Vol C Tables 4.2.6.8 and 6.1.1.4'
O O 0.0106 0.0060 'International Tables Vol C Tables 4.2.6.8 and 6.1.1.4'
S S 0.1246 0.1234 'International Tables Vol C Tables 4.2.6.8 and 6.1.1.4'

loop_
_geom_angle_atom_site_label_1
_geom_angle_atom_site_label_2
_geom_angle_atom_site_label_3
_geom_angle
_geom_angle_site_symmetry_1
_geom_angle_site_symmetry_3
_geom_angle_publ_flag
O8 Li1 O1 104.9(4) . . ?
O8 Li1 O5 121.8(5) . . ?
O1 Li1 O5 133.3(5) . . ?
O8 Li1 O6 102.9(4) . . ?
O1 Li1 O6 91.8(4) . . ?
O5 Li1 O6 77.4(4) . . ?
O8 Li1 O4 100.3(4) . . ?
O1 Li1 O4 97.5(4) . . ?
O5 Li1 O4 76.8(4) . . ?
O6 Li1 O4 151.8(4) . . ?
O9 Li2 O12 112.5(5) 1_565 2_676 ?
O9 Li2 O2 117.6(5) 1_565 . ?
O12 Li2 O2 103.0(5) 2_676 . ?
O9 Li2 O13 107.6(5) 1_565 . ?
O12 Li2 O13 110.7(5) 2_676 . ?
O2 Li2 O13 105.2(4) . . ?
O10 S1 O9 116.1(4) . . ?
O10 S1 O8 114.7(5) . . ?
O9 S1 O8 111.3(3) . . ?
O10 S1 C32 106.6(5) . . ?
O9 S1 C32 104.0(4) . . ?
O8 S1 C32 102.5(4) . . ?
O11 S2 O12 114.7(3) . . ?
O11 S2 O13 114.8(2) . . ?
O12 S2 O13 114.7(3) . . ?
O11 S2 C33 104.3(3) . . ?
O12 S2 C33 102.2(3) . . ?
O13 S2 C33 104.0(3) . . ?
C1 N1 C5 124.6(4) . . ?
C1 N1 C8 118.3(4) . . ?
C5 N1 C8 117.0(4) . . ?
C5 O1 Li1 174.2(4) . . ?
C1 O2 Li2 147.3(4) . . ?
C23 O3 C24 117.0(7) . . ?
C25 O4 C26 110.8(6) . . ?
C25 O4 Li1 128.1(5) . . ?
C26 O4 Li1 108.3(5) . . ?
C28 O5 C27 112.4(7) . . ?
C28 O5 Li1 113.3(5) . . ?
C27 O5 Li1 115.2(5) . . ?
C30 O6 C29 104.8(7) . . ?
C30 O6 Li1 130.6(7) . . ?
C29 O6 Li1 107.9(5) . . ?
C18 O7 C31 107.6(9) 2_666 . ?
S1 O8 Li1 146.2(5) . . ?
S1 O9 Li2 153.6(5) . 1_545 ?
S2 O12 Li2 146.2(4) . 2_676 ?
S2 O13 Li2 143.9(4) . . ?
O2 C1 N1 119.4(4) . . ?
O2 C1 C2 123.3(4) . . ?
N1 C1 C2 117.3(4) . . ?
C7 C2 C3 120.4(4) . . ?
C7 C2 C1 120.1(4) . . ?
C3 C2 C1 119.4(4) . . ?
C4 C3 C2 121.5(4) . . ?
C4 C3 C3 119.2(5) . 2_666 ?
C2 C3 C3 119.3(5) . 2_666 ?
C6 C4 C3 120.5(4) . . ?
C6 C4 C5 120.0(4) . . ?
C3 C4 C5 119.4(4) . . ?
O1 C5 N1 120.0(4) . . ?
O1 C5 C4 122.6(4) . . ?
N1 C5 C4 117.4(4) . . ?
C4 C6 C7 120.1(4) . 2_666 ?
C4 C6 H6A 119.9 . . ?
C7 C6 H6A 119.9 2_666 . ?
C2 C7 C6 120.4(4) . 2_666 ?
C2 C7 H7A 119.8 . . ?
C6 C7 H7A 119.8 2_666 . ?
N1 C8 C9 114.9(5) . . ?
N1 C8 H8A 108.6 . . ?
C9 C8 H8A 108.6 . . ?
N1 C8 H8B 108.6 . . ?
C9 C8 H8B 108.6 . . ?
H8A C8 H8B 107.5 . . ?
C10 C9 C8 112.2(6) . . ?
C10 C9 H9A 109.2 . . ?
C8 C9 H9A 109.2 . . ?
C10 C9 H9B 109.2 . . ?
C8 C9 H9B 109.2 . . ?
H9A C9 H9B 107.9 . . ?
C11 C10 C9 115.0(7) . . ?
C11 C10 H10A 108.5 . . ?
C9 C10 H10A 108.5 . . ?
C11 C10 H10B 108.5 . . ?
C9 C10 H10B 108.5 . . ?
H10A C10 H10B 107.5 . . ?
C10 C11 C12 111.4(8) . . ?
C10 C11 H11A 109.4 . . ?
C12 C11 H11A 109.4 . . ?
C10 C11 H11B 109.4 . . ?
C12 C11 H11B 109.4 . . ?
H11A C11 H11B 108.0 . . ?
C13 C12 C11 111.3(9) . . ?
C13 C12 H12A 109.4 . . ?
C11 C12 H12A 109.4 . . ?
C13 C12 H12B 109.4 . . ?
C11 C12 H12B 109.4 . . ?
H12A C12 H12B 108.0 . . ?
C12 C13 H13A 109.5 . . ?
C12 C13 H13B 109.5 . . ?
H13A C13 H13B 109.5 . . ?
C12 C13 H13C 109.5 . . ?
H13A C13 H13C 109.5 . . ?
H13B C13 H13C 109.5 . . ?
C15 C14 C23 120.1(8) . . ?
C15 C14 H14A 120.0 . . ?
C23 C14 H14A 120.0 . . ?
C14 C15 C16 121.7(6) . . ?
C14 C15 H15A 119.1 . . ?
C16 C15 H15A 119.1 . . ?
C17 C16 C15 121.6(6) . . ?
C17 C16 C21 120.6(8) . . ?
C15 C16 C21 117.9(8) . . ?
C18 C17 C16 119.9(7) . . ?
C18 C17 H17A 120.1 . . ?
C16 C17 H17A 120.1 . . ?
C17 C18 O7 126.0(8) . 2_666 ?
C17 C18 C19 120.8(10) . . ?
O7 C18 C19 113.2(10) 2_666 . ?
C20 C19 C18 119.8(10) . . ?
C20 C19 H19A 120.1 . . ?
C18 C19 H19A 120.1 . . ?
C19 C20 C21 121.5(7) . . ?
C19 C20 H20A 119.2 . . ?
C21 C20 H20A 119.2 . . ?
C22 C21 C20 123.0(6) . . ?
C22 C21 C16 119.5(8) . . ?
C20 C21 C16 117.4(8) . . ?
C23 C22 C21 120.1(6) . . ?
C23 C22 H22A 120.0 . . ?
C21 C22 H22A 120.0 . . ?
C22 C23 O3 125.5(6) . . ?
C22 C23 C14 120.7(8) . . ?
O3 C23 C14 113.8(8) . . ?
O3 C24 C25 108.5(7) . . ?
O3 C24 H24A 110.0 . . ?
C25 C24 H24A 110.0 . . ?
O3 C24 H24B 110.0 . . ?
C25 C24 H24B 110.0 . . ?
H24A C24 H24B 108.4 . . ?
O4 C25 C24 110.2(6) . . ?
O4 C25 H25A 109.6 . . ?
C24 C25 H25A 109.6 . . ?
O4 C25 H25B 109.6 . . ?
C24 C25 H25B 109.6 . . ?
H25A C25 H25B 108.1 . . ?
O4 C26 C27 107.4(6) . . ?
O4 C26 H26A 110.2 . . ?
C27 C26 H26A 110.2 . . ?
O4 C26 H26B 110.2 . . ?
C27 C26 H26B 110.2 . . ?
H26A C26 H26B 108.5 . . ?
O5 C27 C26 106.6(6) . . ?
O5 C27 H27A 110.4 . . ?
C26 C27 H27A 110.4 . . ?
O5 C27 H27B 110.4 . . ?
C26 C27 H27B 110.4 . . ?
H27A C27 H27B 108.6 . . ?
O5 C28 C29 107.3(8) . . ?
O5 C28 H28A 110.3 . . ?
C29 C28 H28A 110.3 . . ?
O5 C28 H28B 110.3 . . ?
C29 C28 H28B 110.3 . . ?
H28A C28 H28B 108.5 . . ?
O6 C29 C28 106.3(7) . . ?
O6 C29 H29A 110.5 . . ?
C28 C29 H29A 110.5 . . ?
O6 C29 H29B 110.5 . . ?
C28 C29 H29B 110.5 . . ?
H29A C29 H29B 108.7 . . ?
O6 C30 C31 115.1(10) . . ?
O6 C30 H30A 108.5 . . ?
C31 C30 H30A 108.5 . . ?
O6 C30 H30B 108.5 . . ?
C31 C30 H30B 108.5 . . ?
H30A C30 H30B 107.5 . . ?
O7 C31 C30 108.5(9) . . ?
O7 C31 H31A 110.0 . . ?
C30 C31 H31A 110.0 . . ?
O7 C31 H31B 110.0 . . ?
C30 C31 H31B 110.0 . . ?
H31A C31 H31B 108.4 . . ?
F1 C32 F3 110.7(12) . . ?
F1 C32 F2 108.3(10) . . ?
F3 C32 F2 104.7(8) . . ?
F1 C32 S1 110.6(8) . . ?
F3 C32 S1 112.4(6) . . ?
F2 C32 S1 109.9(8) . . ?
F5 C33 F4 108.0(5) . . ?
F5 C33 F6 107.9(5) . . ?
F4 C33 F6 107.4(5) . . ?
F5 C33 S2 110.9(4) . . ?
F4 C33 S2 110.2(4) . . ?
F6 C33 S2 112.2(4) . . ?
Cl3 C34 Cl1 115.0(5) . . ?
Cl3 C34 Cl2 110.3(5) . . ?
Cl1 C34 Cl2 108.8(4) . . ?
Cl3 C34 H34A 107.5 . . ?
Cl1 C34 H34A 107.5 . . ?
Cl2 C34 H34A 107.5 . . ?

loop_
_geom_bond_atom_site_label_1
_geom_bond_atom_site_label_2
_geom_bond_distance
_geom_bond_site_symmetry_2
_geom_bond_publ_flag
Li1 O8 1.899(9) . ?
Li1 O1 1.955(9) . ?
Li1 O5 2.010(9) . ?
Li1 O6 2.195(10) . ?
Li1 O4 2.227(10) . ?
Li2 O9 1.883(10) 1_565 ?
Li2 O12 1.903(10) 2_676 ?
Li2 O2 1.937(10) . ?
Li2 O13 1.955(10) . ?
S1 O10 1.400(6) . ?
S1 O9 1.420(4) . ?
S1 O8 1.435(5) . ?
S1 C32 1.782(9) . ?
S2 O11 1.433(4) . ?
S2 O12 1.434(4) . ?
S2 O13 1.435(4) . ?
S2 C33 1.813(6) . ?
N1 C1 1.386(6) . ?
N1 C5 1.392(6) . ?
N1 C8 1.498(6) . ?
O1 C5 1.213(6) . ?
O2 C1 1.214(6) . ?
O3 C23 1.364(10) . ?
O3 C24 1.430(7) . ?
O4 C25 1.427(8) . ?
O4 C26 1.437(7) . ?
O5 C28 1.413(8) . ?
O5 C27 1.421(8) . ?
O6 C30 1.383(8) . ?
O6 C29 1.436(8) . ?
O7 C18 1.360(12) 2_666 ?
O7 C31 1.435(10) . ?
O9 Li2 1.883(10) 1_545 ?
O12 Li2 1.903(10) 2_676 ?
C1 C2 1.484(7) . ?
C2 C7 1.373(7) . ?
C2 C3 1.404(6) . ?
C3 C4 1.402(6) . ?
C3 C3 1.422(9) 2_666 ?
C4 C6 1.379(7) . ?
C4 C5 1.482(6) . ?
C6 C7 1.406(7) 2_666 ?
C6 H6A 0.950 . ?
C7 C6 1.406(7) 2_666 ?
C7 H7A 0.950 . ?
C8 C9 1.518(7) . ?
C8 H8A 0.990 . ?
C8 H8B 0.990 . ?
C9 C10 1.491(7) . ?
C9 H9A 0.990 . ?
C9 H9B 0.990 . ?
C10 C11 1.477(8) . ?
C10 H10A 0.990 . ?
C10 H10B 0.990 . ?
C11 C12 1.519(9) . ?
C11 H11A 0.990 . ?
C11 H11B 0.990 . ?
C12 C13 1.456(10) . ?
C12 H12A 0.990 . ?
C12 H12B 0.990 . ?
C13 H13A 0.980 . ?
C13 H13B 0.980 . ?
C13 H13C 0.980 . ?
C14 C15 1.340(12) . ?
C14 C23 1.419(9) . ?
C14 H14A 0.950 . ?
C15 C16 1.407(12) . ?
C15 H15A 0.950 . ?
C16 C17 1.375(12) . ?
C16 C21 1.432(8) . ?
C17 C18 1.359(14) . ?
C17 H17A 0.950 . ?
C18 O7 1.360(12) 2_666 ?
C18 C19 1.440(11) . ?
C19 C20 1.318(13) . ?
C19 H19A 0.950 . ?
C20 C21 1.429(13) . ?
C20 H20A 0.950 . ?
C21 C22 1.405(12) . ?
C22 C23 1.356(12) . ?
C22 H22A 0.950 . ?
C24 C25 1.486(8) . ?
C24 H24A 0.990 . ?
C24 H24B 0.990 . ?
C25 H25A 0.990 . ?
C25 H25B 0.990 . ?
C26 C27 1.476(9) . ?
C26 H26A 0.990 . ?
C26 H26B 0.990 . ?
C27 H27A 0.990 . ?
C27 H27B 0.990 . ?
C28 C29 1.457(10) . ?
C28 H28A 0.990 . ?
C28 H28B 0.990 . ?
C29 H29A 0.990 . ?
C29 H29B 0.990 . ?
C30 C31 1.473(5) . ?
C30 H30A 0.990 . ?
C30 H30B 0.990 . ?
C31 H31A 0.990 . ?
C31 H31B 0.990 . ?
C32 F1 1.266(12) . ?
C32 F3 1.281(11) . ?
C32 F2 1.356(13) . ?
C33 F5 1.319(7) . ?
C33 F4 1.329(7) . ?
C33 F6 1.330(7) . ?
C34 Cl3 1.657(9) . ?
C34 Cl1 1.732(8) . ?
C34 Cl2 1.753(8) . ?
C34 H34A 1.000 . ?

loop_
_geom_torsion_atom_site_label_1
_geom_torsion_atom_site_label_2
_geom_torsion_atom_site_label_3
_geom_torsion_atom_site_label_4
_geom_torsion
_geom_torsion_site_symmetry_1
_geom_torsion_site_symmetry_2
_geom_torsion_site_symmetry_3
_geom_torsion_site_symmetry_4
_geom_torsion_publ_flag
O9 Li2 O2 C1 -161.7(7) 1_565 . . . ?
O12 Li2 O2 C1 73.9(10) 2_676 . . . ?
O13 Li2 O2 C1 -42.1(10) . . . . ?
O8 Li1 O4 C25 29.1(7) . . . . ?
O1 Li1 O4 C25 -77.6(6) . . . . ?
O5 Li1 O4 C25 149.6(5) . . . . ?
O6 Li1 O4 C25 174.1(8) . . . . ?
O8 Li1 O4 C26 -108.0(6) . . . . ?
O1 Li1 O4 C26 145.3(5) . . . . ?
O5 Li1 O4 C26 12.5(6) . . . . ?
O6 Li1 O4 C26 37.0(11) . . . . ?
O8 Li1 O5 C28 -115.7(9) . . . . ?
O1 Li1 O5 C28 62.4(10) . . . . ?
O6 Li1 O5 C28 -18.2(8) . . . . ?
O4 Li1 O5 C28 150.3(8) . . . . ?
O8 Li1 O5 C27 112.9(7) . . . . ?
O1 Li1 O5 C27 -69.0(9) . . . . ?
O6 Li1 O5 C27 -149.5(6) . . . . ?
O4 Li1 O5 C27 18.9(6) . . . . ?
O8 Li1 O6 C30 -22.6(8) . . . . ?
O1 Li1 O6 C30 83.1(8) . . . . ?
O5 Li1 O6 C30 -142.8(7) . . . . ?
O4 Li1 O6 C30 -167.2(9) . . . . ?
O8 Li1 O6 C29 106.5(7) . . . . ?
O1 Li1 O6 C29 -147.8(6) . . . . ?
O5 Li1 O6 C29 -13.7(7) . . . . ?
O4 Li1 O6 C29 -38.1(12) . . . . ?
O10 S1 O8 Li1 7.1(9) . . . . ?
O9 S1 O8 Li1 141.4(7) . . . . ?
C32 S1 O8 Li1 -107.9(8) . . . . ?
O1 Li1 O8 S1 -143.9(6) . . . . ?
O5 Li1 O8 S1 34.6(11) . . . . ?
O6 Li1 O8 S1 -48.5(9) . . . . ?
O4 Li1 O8 S1 115.3(7) . . . . ?
O10 S1 O9 Li2 -43.2(12) . . . 1_545 ?
O8 S1 O9 Li2 -176.8(10) . . . 1_545 ?
C32 S1 O9 Li2 73.5(11) . . . 1_545 ?
O11 S2 O12 Li2 89.6(7) . . . 2_676 ?
O13 S2 O12 Li2 -46.4(8) . . . 2_676 ?
C33 S2 O12 Li2 -158.3(7) . . . 2_676 ?
O11 S2 O13 Li2 -165.5(6) . . . . ?
O12 S2 O13 Li2 -29.5(7) . . . . ?
C33 S2 O13 Li2 81.2(7) . . . . ?
O9 Li2 O13 S2 -64.3(8) 1_565 . . . ?
O12 Li2 O13 S2 59.0(8) 2_676 . . . ?
O2 Li2 O13 S2 169.6(5) . . . . ?
Li2 O2 C1 N1 167.0(7) . . . . ?
Li2 O2 C1 C2 -13.0(11) . . . . ?
C5 N1 C1 O2 -172.6(5) . . . . ?
C8 N1 C1 O2 3.9(7) . . . . ?
C5 N1 C1 C2 7.4(7) . . . . ?
C8 N1 C1 C2 -176.2(4) . . . . ?
O2 C1 C2 C7 -5.3(8) . . . . ?
N1 C1 C2 C7 174.7(4) . . . . ?
O2 C1 C2 C3 174.8(5) . . . . ?
N1 C1 C2 C3 -5.1(7) . . . . ?
C7 C2 C3 C4 -179.2(4) . . . . ?
C1 C2 C3 C4 0.7(7) . . . . ?
C7 C2 C3 C3 1.5(8) . . . 2_666 ?
C1 C2 C3 C3 -178.6(5) . . . 2_666 ?
C2 C3 C4 C6 -178.8(4) . . . . ?
C3 C3 C4 C6 0.5(8) 2_666 . . . ?
C2 C3 C4 C5 2.0(7) . . . . ?
C3 C3 C4 C5 -178.7(5) 2_666 . . . ?
C1 N1 C5 O1 176.2(5) . . . . ?
C8 N1 C5 O1 -0.3(7) . . . . ?
C1 N1 C5 C4 -4.8(7) . . . . ?
C8 N1 C5 C4 178.7(4) . . . . ?
C6 C4 C5 O1 -0.4(7) . . . . ?
C3 C4 C5 O1 178.8(4) . . . . ?
C6 C4 C5 N1 -179.4(4) . . . . ?
C3 C4 C5 N1 -0.2(6) . . . . ?
C3 C4 C6 C7 -0.8(7) . . . 2_666 ?
C5 C4 C6 C7 178.4(4) . . . 2_666 ?
C3 C2 C7 C6 -1.2(7) . . . 2_666 ?
C1 C2 C7 C6 178.9(5) . . . 2_666 ?
C1 N1 C8 C9 -94.6(6) . . . . ?
C5 N1 C8 C9 82.2(6) . . . . ?
N1 C8 C9 C10 -178.5(6) . . . . ?
C8 C9 C10 C11 172.4(8) . . . . ?
C9 C10 C11 C12 -171.6(9) . . . . ?
C10 C11 C12 C13 171.0(14) . . . . ?
C23 C14 C15 C16 -1.9(10) . . . . ?
C14 C15 C16 C17 179.9(6) . . . . ?
C14 C15 C16 C21 1.1(9) . . . . ?
C15 C16 C17 C18 -178.8(7) . . . . ?
C21 C16 C17 C18 0.0(10) . . . . ?
C16 C17 C18 O7 -179.9(8) . . . 2_666 ?
C16 C17 C18 C19 -0.9(12) . . . . ?
C17 C18 C19 C20 1.8(13) . . . . ?
O7 C18 C19 C20 -179.1(8) 2_666 . . . ?
C18 C19 C20 C21 -1.8(13) . . . . ?
C19 C20 C21 C22 179.7(7) . . . . ?
C19 C20 C21 C16 0.9(11) . . . . ?
C17 C16 C21 C22 -178.8(6) . . . . ?
C15 C16 C21 C22 0.0(9) . . . . ?
C17 C16 C21 C20 0.0(9) . . . . ?
C15 C16 C21 C20 178.8(6) . . . . ?
C20 C21 C22 C23 -178.8(6) . . . . ?
C16 C21 C22 C23 -0.1(9) . . . . ?
C21 C22 C23 O3 178.7(6) . . . . ?
C21 C22 C23 C14 -0.8(9) . . . . ?
C24 O3 C23 C22 0.8(9) . . . . ?
C24 O3 C23 C14 -179.6(5) . . . . ?
C15 C14 C23 C22 1.8(10) . . . . ?
C15 C14 C23 O3 -177.8(6) . . . . ?
C23 O3 C24 C25 175.0(6) . . . . ?
C26 O4 C25 C24 179.9(6) . . . . ?
Li1 O4 C25 C24 43.6(8) . . . . ?
O3 C24 C25 O4 68.5(8) . . . . ?
C25 O4 C26 C27 175.5(7) . . . . ?
Li1 O4 C26 C27 -39.5(8) . . . . ?
C28 O5 C27 C26 -178.1(7) . . . . ?
Li1 O5 C27 C26 -46.3(8) . . . . ?
O4 C26 C27 O5 55.4(9) . . . . ?
C27 O5 C28 C29 179.9(8) . . . . ?
Li1 O5 C28 C29 47.1(11) . . . . ?
C30 O6 C29 C28 -176.3(9) . . . . ?
Li1 O6 C29 C28 41.3(10) . . . . ?
O5 C28 C29 O6 -57.8(12) . . . . ?
C29 O6 C30 C31 162.9(12) . . . . ?
Li1 O6 C30 C31 -66.9(14) . . . . ?
C18 O7 C31 C30 173.2(12) 2_666 . . . ?
O6 C30 C31 O7 -56.4(18) . . . . ?
O10 S1 C32 F1 61.2(12) . . . . ?
O9 S1 C32 F1 -61.9(11) . . . . ?
O8 S1 C32 F1 -178.0(11) . . . . ?
O10 S1 C32 F3 -174.5(8) . . . . ?
O9 S1 C32 F3 62.4(9) . . . . ?
O8 S1 C32 F3 -53.7(9) . . . . ?
O10 S1 C32 F2 -58.3(8) . . . . ?
O9 S1 C32 F2 178.6(6) . . . . ?
O8 S1 C32 F2 62.5(7) . . . . ?
O11 S2 C33 F5 -62.8(5) . . . . ?
O12 S2 C33 F5 177.4(4) . . . . ?
O13 S2 C33 F5 57.8(5) . . . . ?
O11 S2 C33 F4 56.7(4) . . . . ?
O12 S2 C33 F4 -63.0(4) . . . . ?
O13 S2 C33 F4 177.4(4) . . . . ?
O11 S2 C33 F6 176.4(4) . . . . ?
O12 S2 C33 F6 56.6(5) . . . . ?
O13 S2 C33 F6 -63.0(5) . . . . ?
